data_7020795
loop_
_publ_author_name
'Beck, Robert'
'Shoshani, Manar'
'Krasinkiewicz, Jonathan'
'Hatnean, Jillian A.'
'Johnson, Samuel A.'

_publ_section_title
;
 Synthesis and chemistry of bis(triisopropylphosphine) nickel(i) and
 nickel(0) precursors.
;
_journal_issue 5
_journal_name_full 'Dalton transactions (Cambridge, England : 2003)'
_journal_page_first 1461
_journal_page_last 1475
_journal_paper_doi 10.1039/c2dt32008h
_journal_volume 42
_journal_year 2013
_chemical_formula_moiety '2(C9 H21 Cl0.5 Ni0.5 P)'
_chemical_formula_sum 'C18 H42 Cl Ni P2'
_chemical_formula_weight 414.62
_chemical_name_systematic
;
?
;
_space_group_crystal_system monoclinic
_space_group_IT_number 15
_space_group_name_Hall '-C 2yc'
_space_group_name_H-M_alt 'C 1 2/c 1'
_symmetry_space_group_name_Hall '-C 2yc'
_symmetry_space_group_name_H-M 'C 1 2/c 1'
_atom_sites_solution_hydrogens geom
_atom_sites_solution_primary direct
_atom_sites_solution_secondary difmap
_audit_creation_date 2011-05-31
_audit_creation_method
;
Olex2 1.1
(compiled 2011.02.15 svn.r1672, GUI svn.r3494)
;
_cell_angle_alpha 90.00
_cell_angle_beta 106.85(3)
_cell_angle_gamma 90.00
_cell_formula_units_Z 4
_cell_length_a 11.620(2)
_cell_length_b 13.030(3)
_cell_length_c 15.806(3)
_cell_measurement_reflns_used 4032
_cell_measurement_temperature 173.15
_cell_measurement_theta_max 28.08
_cell_measurement_theta_min 2.18
_cell_volume 2290.4(9)
_computing_molecular_graphics
;
O. V. Dolomanov, L. J. Bourhis, R. J. Gildea, J. A. K. Howard and H. Puschmann,
OLEX2: a complete structure solution, refinement and analysis program.
J. Appl. Cryst. (2009). 42, 339-341.
;
_computing_publication_material
;
O. V. Dolomanov, L. J. Bourhis, R. J. Gildea, J. A. K. Howard and H. Puschmann,
OLEX2: a complete structure solution, refinement and analysis program.
J. Appl. Cryst. (2009). 42, 339-341.
;
_computing_structure_refinement 'SHELXL-97 (Sheldrick, 2008)'
_computing_structure_solution 'SHELXS-97 (Sheldrick, 2008)'
_diffrn_ambient_temperature 173.15
_diffrn_measured_fraction_theta_full 0.996
_diffrn_measured_fraction_theta_max 0.996
_diffrn_measurement_device_type 'Bruker APEX-II CCD'
_diffrn_measurement_method '\w scans'
_diffrn_radiation_monochromator graphite
_diffrn_radiation_type MoK\a
_diffrn_radiation_wavelength 0.71073
_diffrn_reflns_av_R_equivalents 0.0155
_diffrn_reflns_av_unetI/netI 0.0108
_diffrn_reflns_limit_h_max 14
_diffrn_reflns_limit_h_min -14
_diffrn_reflns_limit_k_max 16
_diffrn_reflns_limit_k_min -16
_diffrn_reflns_limit_l_max 19
_diffrn_reflns_limit_l_min -19
_diffrn_reflns_number 11590
_diffrn_reflns_theta_full 26.02
_diffrn_reflns_theta_max 26.02
_diffrn_reflns_theta_min 2.41
_diffrn_source 'fine-focus sealed tube'
_diffrn_standards_number 0
_exptl_absorpt_coefficient_mu 1.100
_exptl_absorpt_correction_T_max 0.8265
_exptl_absorpt_correction_T_min 0.7859
_exptl_absorpt_correction_type multi-scan
_exptl_absorpt_process_details 'SADABS BRUKER 2001'
_exptl_crystal_colour white
_exptl_crystal_colour_primary white
_exptl_crystal_density_diffrn 1.202
_exptl_crystal_density_method 'not measured'
_exptl_crystal_description cube
_exptl_crystal_F_000 900
_exptl_crystal_size_max 0.23
_exptl_crystal_size_mid 0.2
_exptl_crystal_size_min 0.18
_refine_diff_density_max 0.274
_refine_diff_density_min -0.223
_refine_diff_density_rms 0.049
_refine_ls_extinction_method none
_refine_ls_goodness_of_fit_ref 1.072
_refine_ls_hydrogen_treatment constr
_refine_ls_matrix_type full
_refine_ls_number_parameters 107
_refine_ls_number_reflns 2253
_refine_ls_number_restraints 0
_refine_ls_restrained_S_all 1.072
_refine_ls_R_factor_all 0.0230
_refine_ls_R_factor_gt 0.0224
_refine_ls_shift/su_max 0.001
_refine_ls_shift/su_mean 0.000
_refine_ls_structure_factor_coef Fsqd
_refine_ls_weighting_details 'calc w=1/[\s^2^(Fo^2^)+(0.0374P)^2^+1.2441P] where P=(Fo^2^+2Fc^2^)/3'
_refine_ls_weighting_scheme calc
_refine_ls_wR_factor_gt 0.0612
_refine_ls_wR_factor_ref 0.0621
_reflns_number_gt 2178
_reflns_number_total 2253
_reflns_threshold_expression >2sigma(I)
_cod_data_source_file c2dt32008h.txt
_cod_data_source_block rbg7_3a
_cod_original_cell_volume 2290.4(8)
_cod_database_code 7020795

loop_
_space_group_symop_id
_space_group_symop_operation_xyz
1 'x, y, z'
2 '-x, y, -z+1/2'
3 'x+1/2, y+1/2, z'
4 '-x+1/2, y+1/2, -z+1/2'
5 '-x, -y, -z'
6 'x, -y, z-1/2'
7 '-x+1/2, -y+1/2, -z'
8 'x+1/2, -y+1/2, z-1/2'

loop_
_atom_site_label
_atom_site_type_symbol
_atom_site_fract_x
_atom_site_fract_y
_atom_site_fract_z
_atom_site_U_iso_or_equiv
_atom_site_adp_type
_atom_site_occupancy
_atom_site_symmetry_multiplicity
_atom_site_calc_flag
_atom_site_refinement_flags
Ni1 Ni 1.0000 0.128295(16) 0.2500 0.02620(9) Uani 1 2 d S
Cl1 Cl 1.0000 -0.03871(3) 0.2500 0.04281(14) Uani 1 2 d S
P1 P 0.91842(3) 0.21427(2) 0.339556(19) 0.02366(10) Uani 1 1 d .
C1 C 0.85257(15) 0.41219(12) 0.39676(11) 0.0429(4) Uani 1 1 d .
H1A H 0.7693 0.4000 0.3614 0.064 Uiso 1 1 calc R
H1B H 0.8697 0.4859 0.3984 0.064 Uiso 1 1 calc R
H1C H 0.8639 0.3871 0.4571 0.064 Uiso 1 1 calc R
C2 C 0.93831(13) 0.35519(10) 0.35524(9) 0.0302(3) Uani 1 1 d .
H2 H 0.9229 0.3845 0.2945 0.036 Uiso 1 1 calc R
C3 C 1.06884(15) 0.38170(11) 0.40349(11) 0.0409(3) Uani 1 1 d .
H3A H 1.0857 0.3648 0.4663 0.061 Uiso 1 1 calc R
H3B H 1.0822 0.4552 0.3971 0.061 Uiso 1 1 calc R
H3C H 1.1224 0.3422 0.3780 0.061 Uiso 1 1 calc R
C4 C 0.69732(13) 0.24440(13) 0.21563(10) 0.0416(3) Uani 1 1 d .
H4A H 0.7191 0.3171 0.2162 0.062 Uiso 1 1 calc R
H4B H 0.6096 0.2378 0.1994 0.062 Uiso 1 1 calc R
H4C H 0.7279 0.2077 0.1724 0.062 Uiso 1 1 calc R
C5 C 0.75271(11) 0.19841(11) 0.30761(8) 0.0309(3) Uani 1 1 d .
H5 H 0.7209 0.2365 0.3510 0.037 Uiso 1 1 calc R
C6 C 0.71770(14) 0.08556(13) 0.30858(12) 0.0495(4) Uani 1 1 d .
H6A H 0.7570 0.0457 0.2722 0.074 Uiso 1 1 calc R
H6B H 0.6303 0.0787 0.2847 0.074 Uiso 1 1 calc R
H6C H 0.7434 0.0598 0.3694 0.074 Uiso 1 1 calc R
C7 C 0.92235(15) 0.18741(16) 0.52201(10) 0.0499(4) Uani 1 1 d .
H7A H 0.9551 0.2559 0.5402 0.075 Uiso 1 1 calc R
H7B H 0.9464 0.1405 0.5726 0.075 Uiso 1 1 calc R
H7C H 0.8344 0.1912 0.5008 0.075 Uiso 1 1 calc R
C8 C 0.97067(12) 0.14804(11) 0.44807(9) 0.0326(3) Uani 1 1 d .
H8 H 0.9386 0.0766 0.4363 0.039 Uiso 1 1 calc R
C9 C 1.10756(14) 0.13530(12) 0.47966(11) 0.0418(4) Uani 1 1 d .
H9A H 1.1353 0.1062 0.4319 0.063 Uiso 1 1 calc R
H9B H 1.1296 0.0892 0.5308 0.063 Uiso 1 1 calc R
H9C H 1.1454 0.2024 0.4965 0.063 Uiso 1 1 calc R

loop_
_atom_site_aniso_label
_atom_site_aniso_U_11
_atom_site_aniso_U_22
_atom_site_aniso_U_33
_atom_site_aniso_U_23
_atom_site_aniso_U_13
_atom_site_aniso_U_12
Ni1 0.02811(14) 0.02320(14) 0.02734(14) 0.000 0.00814(10) 0.000
Cl1 0.0548(3) 0.0222(2) 0.0503(3) 0.000 0.0136(2) 0.000
P1 0.02398(17) 0.02540(17) 0.02130(16) 0.00186(11) 0.00607(12) -0.00267(11)
C1 0.0517(9) 0.0362(8) 0.0453(8) -0.0063(6) 0.0212(7) 0.0022(7)
C2 0.0388(7) 0.0268(6) 0.0276(6) -0.0003(5) 0.0136(6) -0.0035(5)
C3 0.0428(8) 0.0361(8) 0.0457(9) -0.0068(6) 0.0159(7) -0.0145(6)
C4 0.0328(7) 0.0533(9) 0.0333(7) 0.0048(6) 0.0010(6) 0.0054(6)
C5 0.0245(6) 0.0387(7) 0.0285(6) 0.0012(5) 0.0059(5) -0.0024(5)
C6 0.0319(8) 0.0497(10) 0.0598(10) 0.0077(8) 0.0022(7) -0.0160(7)
C7 0.0454(9) 0.0784(12) 0.0267(7) 0.0137(8) 0.0118(6) 0.0003(8)
C8 0.0306(7) 0.0382(7) 0.0258(6) 0.0096(5) 0.0031(5) -0.0050(5)
C9 0.0318(8) 0.0491(9) 0.0382(8) 0.0123(6) 0.0002(6) -0.0005(6)

loop_
_atom_type_symbol
_atom_type_description
_atom_type_scat_dispersion_real
_atom_type_scat_dispersion_imag
_atom_type_scat_source
C C 0.0033 0.0016 'International Tables Vol C Tables 4.2.6.8 and 6.1.1.4'
H H 0.0000 0.0000 'International Tables Vol C Tables 4.2.6.8 and 6.1.1.4'
Cl Cl 0.1484 0.1585 'International Tables Vol C Tables 4.2.6.8 and 6.1.1.4'
Ni Ni 0.3393 1.1124 'International Tables Vol C Tables 4.2.6.8 and 6.1.1.4'
P P 0.1023 0.0942 'International Tables Vol C Tables 4.2.6.8 and 6.1.1.4'

loop_
_geom_angle_atom_site_label_1
_geom_angle_atom_site_label_2
_geom_angle_atom_site_label_3
_geom_angle
_geom_angle_site_symmetry_3
Cl1 Ni1 P1 120.282(12) 2_755
Cl1 Ni1 P1 120.282(12) .
P1 Ni1 P1 119.44(2) 2_755
C2 P1 Ni1 121.59(4) .
C5 P1 Ni1 111.80(5) .
C5 P1 C2 103.03(7) .
C5 P1 C8 103.60(7) .
C8 P1 Ni1 105.57(5) .
C8 P1 C2 109.94(7) .
H1A C1 H1B 109.5 .
H1A C1 H1C 109.5 .
H1B C1 H1C 109.5 .
C2 C1 H1A 109.5 .
C2 C1 H1B 109.5 .
C2 C1 H1C 109.5 .
P1 C2 H2 105.6 .
C1 C2 P1 117.67(10) .
C1 C2 H2 105.6 .
C3 C2 P1 110.94(10) .
C3 C2 C1 110.56(12) .
C3 C2 H2 105.6 .
C2 C3 H3A 109.5 .
C2 C3 H3B 109.5 .
C2 C3 H3C 109.5 .
H3A C3 H3B 109.5 .
H3A C3 H3C 109.5 .
H3B C3 H3C 109.5 .
H4A C4 H4B 109.5 .
H4A C4 H4C 109.5 .
H4B C4 H4C 109.5 .
C5 C4 H4A 109.5 .
C5 C4 H4B 109.5 .
C5 C4 H4C 109.5 .
P1 C5 H5 108.6 .
C4 C5 P1 109.41(10) .
C4 C5 H5 108.6 .
C6 C5 P1 111.29(10) .
C6 C5 C4 110.27(12) .
C6 C5 H5 108.6 .
C5 C6 H6A 109.5 .
C5 C6 H6B 109.5 .
C5 C6 H6C 109.5 .
H6A C6 H6B 109.5 .
H6A C6 H6C 109.5 .
H6B C6 H6C 109.5 .
H7A C7 H7B 109.5 .
H7A C7 H7C 109.5 .
H7B C7 H7C 109.5 .
C8 C7 H7A 109.5 .
C8 C7 H7B 109.5 .
C8 C7 H7C 109.5 .
P1 C8 H8 104.8 .
C7 C8 P1 117.20(11) .
C7 C8 H8 104.8 .
C7 C8 C9 111.40(12) .
C9 C8 P1 112.45(10) .
C9 C8 H8 104.8 .
C8 C9 H9A 109.5 .
C8 C9 H9B 109.5 .
C8 C9 H9C 109.5 .
H9A C9 H9B 109.5 .
H9A C9 H9C 109.5 .
H9B C9 H9C 109.5 .

loop_
_geom_bond_atom_site_label_1
_geom_bond_atom_site_label_2
_geom_bond_distance
_geom_bond_site_symmetry_2
Ni1 Cl1 2.1761(7) .
Ni1 P1 2.2215(5) .
Ni1 P1 2.2215(5) 2_755
P1 C2 1.8583(14) .
P1 C5 1.8552(14) .
P1 C8 1.8578(14) .
C1 H1A 0.9800 .
C1 H1B 0.9800 .
C1 H1C 0.9800 .
C1 C2 1.534(2) .
C2 H2 1.0000 .
C2 C3 1.527(2) .
C3 H3A 0.9800 .
C3 H3B 0.9800 .
C3 H3C 0.9800 .
C4 H4A 0.9800 .
C4 H4B 0.9800 .
C4 H4C 0.9800 .
C4 C5 1.5313(19) .
C5 H5 1.0000 .
C5 C6 1.527(2) .
C6 H6A 0.9800 .
C6 H6B 0.9800 .
C6 H6C 0.9800 .
C7 H7A 0.9800 .
C7 H7B 0.9800 .
C7 H7C 0.9800 .
C7 C8 1.525(2) .
C8 H8 1.0000 .
C8 C9 1.532(2) .
C9 H9A 0.9800 .
C9 H9B 0.9800 .
C9 H9C 0.9800 .
